data_7715824
loop_
_publ_author_name
'Kasalovi&#x107;, Marijana P'
'Jela&#x10d;a, Sanja'
'Milanovi&#x107;, &#x17d;iko'
'Maksimovi&#x107;-Ivani&#x107;, Danijela'
'Mijatovi&#x107;, Sanja'
'La&#x111;arevi&#x107;, Jelena'
'Bo&#x17e;i&#x107;, Bojan'
'Markovi&#x107;, Zoran'
'Dun&#x111;erovi&#x107;, Du&#x161;ko'
'R&#xfc;ffer, Tobias'
'Kretschmer, Robert'
'Kalu&#x111;erovi&#x107;, Goran N'
'Panteli&#x107;, Neboj&#x161;a &#x110;'

_publ_section_title
;
 Novel triphenyltin(IV) compounds with carboxylato <i>N</i>-functionalized
 2-quinolones as promising potential anticancer drug candidates: <i>in
 vitro</i> and <i>in vivo</i> evaluation.
;
_journal_issue 19
_journal_name_full 'Dalton transactions (Cambridge, England : 2003)'
_journal_page_first 8298
_journal_page_last 8314
_journal_paper_doi 10.1039/d4dt00182f
_journal_volume 53
_journal_year 2024
_chemical_formula_moiety 'C30 H25 N O3 Sn'
_chemical_formula_sum 'C30 H25 N O3 Sn'
_chemical_formula_weight 566.20
_space_group_crystal_system monoclinic
_space_group_IT_number 14
_space_group_name_Hall '-P 2ybc'
_space_group_name_H-M_alt 'P 1 21/c 1'
_atom_sites_solution_hydrogens geom
_audit_creation_method SHELXL-2013
_audit_update_record
;
2023-09-20 deposited with the CCDC.	2024-03-20 downloaded from the CCDC.
;
_cell_angle_alpha 90
_cell_angle_beta 92.210(2)
_cell_angle_gamma 90
_cell_formula_units_Z 4
_cell_length_a 9.9429(1)
_cell_length_b 13.8691(2)
_cell_length_c 17.5691(3)
_cell_measurement_reflns_used 11565
_cell_measurement_temperature 100
_cell_measurement_theta_max 29.0030
_cell_measurement_theta_min 3.4750
_cell_volume 2420.96(6)
_computing_cell_refinement 'CrysAlisPro 1.171.40.53 (Rigaku OD, 2019)'
_computing_data_collection 'CrysAlisPro 1.171.40.53 (Rigaku OD, 2019)'
_computing_data_reduction 'CrysAlisPro 1.171.40.53 (Rigaku OD, 2019)'
_computing_structure_refinement 'SHELXL-2013 (Sheldrick, 2013)'
_computing_structure_solution 'SHELXS-2013 (Sheldrick, 2013)'
_diffrn_ambient_temperature 100
_diffrn_measured_fraction_theta_full 0.998
_diffrn_measured_fraction_theta_max 0.908
_diffrn_measurement_device_type 'rigaku oxford gemini s'
_diffrn_measurement_method '\w scans'
_diffrn_radiation_type MoK\a
_diffrn_radiation_wavelength 0.71073
_diffrn_reflns_av_R_equivalents 0.0335
_diffrn_reflns_av_unetI/netI 0.0268
_diffrn_reflns_Laue_measured_fraction_full 0.998
_diffrn_reflns_Laue_measured_fraction_max 0.908
_diffrn_reflns_limit_h_max 13
_diffrn_reflns_limit_h_min -13
_diffrn_reflns_limit_k_max 18
_diffrn_reflns_limit_k_min -18
_diffrn_reflns_limit_l_max 24
_diffrn_reflns_limit_l_min -22
_diffrn_reflns_number 28772
_diffrn_reflns_point_group_measured_fraction_full 0.998
_diffrn_reflns_point_group_measured_fraction_max 0.908
_diffrn_reflns_theta_full 25.242
_diffrn_reflns_theta_max 29.105
_diffrn_reflns_theta_min 3.037
_exptl_absorpt_coefficient_mu 1.088
_exptl_absorpt_correction_T_max 1.00000
_exptl_absorpt_correction_T_min 0.96529
_exptl_absorpt_correction_type multi-scan
_exptl_absorpt_process_details
;
CrysAlisPro 1.171.40.53 (Rigaku Oxford Diffraction, 2019)
Empirical absorption correction using spherical harmonics,
 implemented in SCALE3 ABSPACK scaling algorithm.
;
_exptl_crystal_colour colourless
_exptl_crystal_density_diffrn 1.553
_exptl_crystal_description block
_exptl_crystal_F_000 1144
_exptl_crystal_size_max 0.4
_exptl_crystal_size_mid 0.4
_exptl_crystal_size_min 0.34
_refine_diff_density_max 0.515
_refine_diff_density_min -0.374
_refine_diff_density_rms 0.072
_refine_ls_extinction_method none
_refine_ls_goodness_of_fit_ref 1.029
_refine_ls_hydrogen_treatment constr
_refine_ls_matrix_type full
_refine_ls_number_parameters 317
_refine_ls_number_reflns 5900
_refine_ls_number_restraints 0
_refine_ls_restrained_S_all 1.029
_refine_ls_R_factor_all 0.0296
_refine_ls_R_factor_gt 0.0230
_refine_ls_shift/su_max 0.002
_refine_ls_shift/su_mean 0.000
_refine_ls_structure_factor_coef Fsqd
_refine_ls_weighting_details 'w=1/[\s^2^(Fo^2^)+(0.0207P)^2^+1.7674P] where P=(Fo^2^+2Fc^2^)/3'
_refine_ls_weighting_scheme calc
_refine_ls_wR_factor_gt 0.0501
_refine_ls_wR_factor_ref 0.0531
_reflns_Friedel_coverage 0.000
_reflns_number_gt 5196
_reflns_number_total 5900
_reflns_threshold_expression 'I > 2\s(I)'
_cod_data_source_file d4dt00182f2.cif
_cod_data_source_block shelx_CCDC1
_cod_depositor_comments 'Adding full bibliography for 7715823--7715824.cif.'
_cod_original_sg_symbol_H-M 'P 21/c'
_cod_database_code 7715824
_shelx_space_group_comment
;
The symmetry employed for this shelxl refinement is uniquely defined
by the following loop, which should always be used as a source of
symmetry information in preference to the above space-group names.
They are only intended as comments.
;
_oxdiff_exptl_absorpt_empirical_full_min 0.930
_oxdiff_exptl_absorpt_empirical_full_max 1.089
_oxdiff_exptl_absorpt_empirical_details
;
Empirical correction (ABSPACK) includes:
- Absorption correction using spherical harmonics
- Frame scaling
;
_shelxl_version_number 2013-4

loop_
_space_group_symop_operation_xyz
'x, y, z'
'-x, y+1/2, -z+1/2'
'-x, -y, -z'
'x, -y-1/2, z-1/2'

loop_
_atom_site_label
_atom_site_type_symbol
_atom_site_fract_x
_atom_site_fract_y
_atom_site_fract_z
_atom_site_U_iso_or_equiv
_atom_site_adp_type
_atom_site_occupancy
_atom_site_site_symmetry_order
_atom_site_calc_flag
_atom_site_refinement_flags_posn
_atom_site_refinement_flags_adp
_atom_site_refinement_flags_occupancy
_atom_site_disorder_assembly
_atom_site_disorder_group
C11 C 0.59609(17) 0.32823(13) 0.85872(10) 0.0144(3) Uani 1 1 d . . . . .
C12 C 0.53483(16) 0.25976(13) 0.91615(10) 0.0143(3) Uani 1 1 d . . . . .
H2A H 0.5789 0.1976 0.9128 0.017 Uiso 1 1 calc R U . . .
H2B H 0.5534 0.2847 0.9671 0.017 Uiso 1 1 calc R U . . .
C9 C 0.30329(17) 0.32326(13) 0.91703(10) 0.0141(3) Uani 1 1 d . . . . .
C8 C 0.35317(19) 0.41131(14) 0.94531(11) 0.0182(4) Uani 1 1 d . . . . .
H4 H 0.4447 0.4185 0.9567 0.022 Uiso 1 1 calc R U . . .
C7 C 0.2668(2) 0.48721(14) 0.95619(11) 0.0221(4) Uani 1 1 d . . . . .
H5 H 0.3004 0.5454 0.9752 0.027 Uiso 1 1 calc R U . . .
C6 C 0.1296(2) 0.47767(14) 0.93893(12) 0.0220(4) Uani 1 1 d . . . . .
H6 H 0.0722 0.5295 0.9462 0.026 Uiso 1 1 calc R U . . .
C5 C 0.07881(18) 0.39218(14) 0.91120(10) 0.0181(4) Uani 1 1 d . . . . .
H7 H -0.0130 0.3865 0.9000 0.022 Uiso 1 1 calc R U . . .
C10 C 0.16442(17) 0.31255(13) 0.89949(10) 0.0140(3) Uani 1 1 d . . . . .
C4 C 0.11522(17) 0.22211(13) 0.86933(10) 0.0149(4) Uani 1 1 d . . . . .
C13 C -0.02945(18) 0.21100(14) 0.84409(12) 0.0216(4) Uani 1 1 d . . . . .
H10A H -0.0484 0.2513 0.8006 0.032 Uiso 1 1 calc R U . . .
H10B H -0.0858 0.2297 0.8847 0.032 Uiso 1 1 calc R U . . .
H10C H -0.0469 0.1449 0.8308 0.032 Uiso 1 1 calc R U . . .
C3 C 0.20308(17) 0.14840(13) 0.86200(10) 0.0156(4) Uani 1 1 d . . . . .
H11 H 0.1703 0.0890 0.8452 0.019 Uiso 1 1 calc R U . . .
C2 C 0.34466(17) 0.15813(13) 0.87916(10) 0.0130(3) Uani 1 1 d . . . . .
C14 C 0.68903(16) 0.37750(13) 0.65447(10) 0.0141(3) Uani 1 1 d . . . . .
C15 C 0.74534(17) 0.29320(14) 0.68425(11) 0.0166(4) Uani 1 1 d . . . . .
H14 H 0.7341 0.2780 0.7352 0.020 Uiso 1 1 calc R U . . .
C16 C 0.81823(19) 0.23120(14) 0.63918(11) 0.0210(4) Uani 1 1 d . . . . .
H15 H 0.8547 0.1748 0.6599 0.025 Uiso 1 1 calc R U . . .
C17 C 0.83635(18) 0.25349(14) 0.56346(11) 0.0198(4) Uani 1 1 d . . . . .
H16 H 0.8847 0.2120 0.5332 0.024 Uiso 1 1 calc R U . . .
C18 C 0.78229(18) 0.33754(14) 0.53301(10) 0.0171(4) Uani 1 1 d . . . . .
H17 H 0.7951 0.3531 0.4823 0.021 Uiso 1 1 calc R U . . .
C19 C 0.70882(17) 0.39882(13) 0.57826(10) 0.0152(4) Uani 1 1 d . . . . .
H18 H 0.6723 0.4550 0.5573 0.018 Uiso 1 1 calc R U . . .
C20 C 0.63206(17) 0.56696(13) 0.80011(10) 0.0148(4) Uani 1 1 d . . . . .
C21 C 0.76751(18) 0.57009(14) 0.82363(11) 0.0194(4) Uani 1 1 d . . . . .
H20 H 0.8261 0.5226 0.8076 0.023 Uiso 1 1 calc R U . . .
C22 C 0.8154(2) 0.64358(15) 0.87079(12) 0.0249(4) Uani 1 1 d . . . . .
H21 H 0.9061 0.6457 0.8856 0.030 Uiso 1 1 calc R U . . .
C23 C 0.7292(2) 0.71352(15) 0.89576(12) 0.0266(5) Uani 1 1 d . . . . .
H22 H 0.7620 0.7627 0.9273 0.032 Uiso 1 1 calc R U . . .
C24 C 0.5946(2) 0.71071(15) 0.87403(12) 0.0263(4) Uani 1 1 d . . . . .
H23 H 0.5363 0.7574 0.8915 0.032 Uiso 1 1 calc R U . . .
C25 C 0.54618(19) 0.63802(14) 0.82599(11) 0.0205(4) Uani 1 1 d . . . . .
H24 H 0.4555 0.6368 0.8110 0.025 Uiso 1 1 calc R U . . .
C26 C 0.35203(17) 0.46257(12) 0.68397(11) 0.0142(3) Uani 1 1 d . . . . .
C27 C 0.31471(18) 0.46856(13) 0.60691(11) 0.0170(4) Uani 1 1 d . . . . .
H26 H 0.3802 0.4794 0.5715 0.020 Uiso 1 1 calc R U . . .
C28 C 0.18068(19) 0.45846(13) 0.58215(11) 0.0186(4) Uani 1 1 d . . . . .
H27 H 0.1573 0.4621 0.5305 0.022 Uiso 1 1 calc R U . . .
C29 C 0.08201(18) 0.44292(14) 0.63452(12) 0.0213(4) Uani 1 1 d . . . . .
H28 H -0.0075 0.4356 0.6181 0.026 Uiso 1 1 calc R U . . .
C30 C 0.11785(18) 0.43848(15) 0.71126(12) 0.0232(4) Uani 1 1 d . . . . .
H29 H 0.0520 0.4292 0.7467 0.028 Uiso 1 1 calc R U . . .
C31 C 0.25172(18) 0.44782(14) 0.73570(11) 0.0193(4) Uani 1 1 d . . . . .
H30 H 0.2746 0.4442 0.7874 0.023 Uiso 1 1 calc R U . . .
N1 N 0.38962(14) 0.24582(10) 0.90518(8) 0.0125(3) Uani 1 1 d . . . . .
O1 O 0.51812(12) 0.35107(9) 0.80119(7) 0.0152(3) Uani 1 1 d . . . . .
O2 O 0.71302(12) 0.35342(10) 0.87032(8) 0.0189(3) Uani 1 1 d . . . . .
O3 O 0.42687(12) 0.09014(9) 0.87120(7) 0.0160(3) Uani 1 1 d . . . . .
Sn1 Sn 0.55849(2) 0.46258(2) 0.72126(2) 0.01191(4) Uani 1 1 d . . . . .

loop_
_atom_site_aniso_label
_atom_site_aniso_U_11
_atom_site_aniso_U_22
_atom_site_aniso_U_33
_atom_site_aniso_U_23
_atom_site_aniso_U_13
_atom_site_aniso_U_12
C11 0.0136(8) 0.0121(8) 0.0175(9) -0.0031(7) 0.0015(7) 0.0020(7)
C12 0.0112(8) 0.0146(9) 0.0168(9) 0.0012(7) -0.0028(6) 0.0012(7)
C9 0.0183(8) 0.0125(8) 0.0115(8) 0.0020(7) 0.0017(7) 0.0034(7)
C8 0.0194(9) 0.0176(9) 0.0177(9) -0.0008(7) 0.0003(7) 0.0006(7)
C7 0.0301(10) 0.0131(9) 0.0233(10) -0.0030(8) 0.0046(8) -0.0004(8)
C6 0.0261(10) 0.0159(10) 0.0246(10) 0.0007(8) 0.0092(8) 0.0079(8)
C5 0.0173(8) 0.0183(9) 0.0191(9) 0.0034(8) 0.0062(7) 0.0040(7)
C10 0.0160(8) 0.0137(9) 0.0123(8) 0.0025(7) 0.0025(7) 0.0028(7)
C4 0.0141(8) 0.0165(9) 0.0143(9) 0.0042(7) 0.0022(7) 0.0013(7)
C13 0.0139(8) 0.0205(10) 0.0303(11) 0.0004(8) -0.0009(8) 0.0010(7)
C3 0.0153(8) 0.0142(9) 0.0172(9) -0.0010(7) 0.0004(7) -0.0026(7)
C2 0.0149(8) 0.0125(8) 0.0118(8) 0.0016(7) 0.0017(6) 0.0015(7)
C14 0.0086(7) 0.0158(9) 0.0179(9) -0.0025(7) 0.0001(6) -0.0028(7)
C15 0.0145(8) 0.0196(9) 0.0158(9) 0.0009(7) 0.0011(7) 0.0009(7)
C16 0.0194(9) 0.0185(10) 0.0250(10) 0.0026(8) 0.0001(8) 0.0069(8)
C17 0.0178(9) 0.0205(10) 0.0211(10) -0.0055(8) 0.0019(7) 0.0027(8)
C18 0.0175(8) 0.0198(10) 0.0139(9) -0.0021(7) -0.0003(7) -0.0031(7)
C19 0.0131(8) 0.0140(9) 0.0184(9) 0.0004(7) -0.0018(7) -0.0020(7)
C20 0.0160(8) 0.0137(8) 0.0146(9) 0.0009(7) -0.0002(7) -0.0018(7)
C21 0.0161(8) 0.0205(10) 0.0216(10) 0.0006(8) 0.0004(7) -0.0012(7)
C22 0.0229(10) 0.0280(11) 0.0235(10) 0.0026(9) -0.0040(8) -0.0108(8)
C23 0.0440(12) 0.0163(10) 0.0189(10) 0.0012(8) -0.0078(9) -0.0089(9)
C24 0.0420(12) 0.0168(10) 0.0200(10) -0.0019(8) -0.0009(9) 0.0078(9)
C25 0.0212(9) 0.0191(10) 0.0211(10) 0.0000(8) -0.0023(7) 0.0033(8)
C26 0.0115(7) 0.0105(8) 0.0203(9) 0.0012(7) -0.0021(7) 0.0008(6)
C27 0.0155(8) 0.0156(9) 0.0197(9) 0.0013(7) 0.0009(7) -0.0015(7)
C28 0.0193(9) 0.0161(9) 0.0200(9) 0.0014(8) -0.0056(7) -0.0007(7)
C29 0.0125(8) 0.0182(10) 0.0327(11) 0.0020(8) -0.0045(8) 0.0001(7)
C30 0.0126(8) 0.0283(11) 0.0289(11) 0.0054(9) 0.0036(8) -0.0002(8)
C31 0.0165(8) 0.0240(10) 0.0173(9) 0.0038(8) -0.0001(7) 0.0014(7)
N1 0.0122(7) 0.0122(7) 0.0131(7) -0.0001(6) 0.0000(5) 0.0019(6)
O1 0.0148(6) 0.0153(6) 0.0155(6) 0.0023(5) -0.0016(5) 0.0004(5)
O2 0.0120(6) 0.0198(7) 0.0248(7) 0.0010(6) -0.0010(5) -0.0007(5)
O3 0.0151(6) 0.0133(6) 0.0194(7) -0.0022(5) -0.0006(5) 0.0026(5)
Sn1 0.00938(6) 0.01210(7) 0.01418(7) -0.00007(5) -0.00024(4) 0.00021(4)

loop_
_atom_type_symbol
_atom_type_description
_atom_type_scat_dispersion_real
_atom_type_scat_dispersion_imag
_atom_type_scat_source
C C 0.0033 0.0016 'International Tables Vol C Tables 4.2.6.8 and 6.1.1.4'
H H 0.0000 0.0000 'International Tables Vol C Tables 4.2.6.8 and 6.1.1.4'
N N 0.0061 0.0033 'International Tables Vol C Tables 4.2.6.8 and 6.1.1.4'
O O 0.0106 0.0060 'International Tables Vol C Tables 4.2.6.8 and 6.1.1.4'
Sn Sn -0.6537 1.4246 'International Tables Vol C Tables 4.2.6.8 and 6.1.1.4'

loop_
_geom_angle_atom_site_label_1
_geom_angle_atom_site_label_2
_geom_angle_atom_site_label_3
_geom_angle
_geom_angle_site_symmetry_1
_geom_angle_site_symmetry_3
_geom_angle_publ_flag
O2 C11 O1 126.81(17) . . ?
O2 C11 C12 117.88(16) . . ?
O1 C11 C12 115.28(15) . . ?
N1 C12 C11 114.31(14) . . ?
N1 C12 H2A 108.7 . . ?
C11 C12 H2A 108.7 . . ?
N1 C12 H2B 108.7 . . ?
C11 C12 H2B 108.7 . . ?
H2A C12 H2B 107.6 . . ?
N1 C9 C8 120.80(16) . . ?
N1 C9 C10 119.26(16) . . ?
C8 C9 C10 119.93(16) . . ?
C7 C8 C9 120.09(18) . . ?
C7 C8 H4 120.0 . . ?
C9 C8 H4 120.0 . . ?
C8 C7 C6 120.55(18) . . ?
C8 C7 H5 119.7 . . ?
C6 C7 H5 119.7 . . ?
C5 C6 C7 120.28(18) . . ?
C5 C6 H6 119.9 . . ?
C7 C6 H6 119.9 . . ?
C6 C5 C10 120.76(17) . . ?
C6 C5 H7 119.6 . . ?
C10 C5 H7 119.6 . . ?
C9 C10 C5 118.39(17) . . ?
C9 C10 C4 119.19(15) . . ?
C5 C10 C4 122.41(16) . . ?
C3 C4 C10 118.77(16) . . ?
C3 C4 C13 120.69(17) . . ?
C10 C4 C13 120.51(16) . . ?
C4 C13 H10A 109.5 . . ?
C4 C13 H10B 109.5 . . ?
H10A C13 H10B 109.5 . . ?
C4 C13 H10C 109.5 . . ?
H10A C13 H10C 109.5 . . ?
H10B C13 H10C 109.5 . . ?
C4 C3 C2 122.72(17) . . ?
C4 C3 H11 118.6 . . ?
C2 C3 H11 118.6 . . ?
O3 C2 N1 119.84(15) . . ?
O3 C2 C3 122.83(16) . . ?
N1 C2 C3 117.33(15) . . ?
C15 C14 C19 118.08(16) . . ?
C15 C14 Sn1 120.13(13) . . ?
C19 C14 Sn1 121.46(13) . . ?
C14 C15 C16 121.12(17) . . ?
C14 C15 H14 119.4 . . ?
C16 C15 H14 119.4 . . ?
C17 C16 C15 119.92(18) . . ?
C17 C16 H15 120.0 . . ?
C15 C16 H15 120.0 . . ?
C18 C17 C16 119.80(17) . . ?
C18 C17 H16 120.1 . . ?
C16 C17 H16 120.1 . . ?
C17 C18 C19 119.94(17) . . ?
C17 C18 H17 120.0 . . ?
C19 C18 H17 120.0 . . ?
C18 C19 C14 121.13(17) . . ?
C18 C19 H18 119.4 . . ?
C14 C19 H18 119.4 . . ?
C25 C20 C21 118.62(17) . . ?
C25 C20 Sn1 119.85(13) . . ?
C21 C20 Sn1 121.42(14) . . ?
C22 C21 C20 120.37(18) . . ?
C22 C21 H20 119.8 . . ?
C20 C21 H20 119.8 . . ?
C23 C22 C21 120.34(19) . . ?
C23 C22 H21 119.8 . . ?
C21 C22 H21 119.8 . . ?
C22 C23 C24 120.08(19) . . ?
C22 C23 H22 120.0 . . ?
C24 C23 H22 120.0 . . ?
C23 C24 C25 119.94(19) . . ?
C23 C24 H23 120.0 . . ?
C25 C24 H23 120.0 . . ?
C24 C25 C20 120.64(18) . . ?
C24 C25 H24 119.7 . . ?
C20 C25 H24 119.7 . . ?
C31 C26 C27 118.26(16) . . ?
C31 C26 Sn1 120.40(13) . . ?
C27 C26 Sn1 121.09(13) . . ?
C26 C27 C28 120.89(17) . . ?
C26 C27 H26 119.6 . . ?
C28 C27 H26 119.6 . . ?
C29 C28 C27 120.07(18) . . ?
C29 C28 H27 120.0 . . ?
C27 C28 H27 120.0 . . ?
C30 C29 C28 119.43(17) . . ?
C30 C29 H28 120.3 . . ?
C28 C29 H28 120.3 . . ?
C29 C30 C31 120.34(18) . . ?
C29 C30 H29 119.8 . . ?
C31 C30 H29 119.8 . . ?
C30 C31 C26 120.99(18) . . ?
C30 C31 H30 119.5 . . ?
C26 C31 H30 119.5 . . ?
C2 N1 C9 122.62(14) . . ?
C2 N1 C12 118.02(14) . . ?
C9 N1 C12 119.24(15) . . ?
C11 O1 Sn1 124.77(11) . . ?
C2 O3 Sn1 132.91(11) . 2_646 ?
C20 Sn1 C26 120.41(7) . . ?
C20 Sn1 O1 97.70(6) . . ?
C26 Sn1 O1 89.93(6) . . ?
C20 Sn1 C14 122.37(7) . . ?
C26 Sn1 C14 115.43(7) . . ?
O1 Sn1 C14 95.43(6) . . ?
C20 Sn1 O3 84.87(6) . 2_656 ?
C26 Sn1 O3 82.84(6) . 2_656 ?
O1 Sn1 O3 172.64(4) . 2_656 ?
C14 Sn1 O3 88.94(6) . 2_656 ?

loop_
_geom_bond_atom_site_label_1
_geom_bond_atom_site_label_2
_geom_bond_distance
_geom_bond_site_symmetry_2
_geom_bond_publ_flag
C11 O2 1.223(2) . ?
C11 O1 1.289(2) . ?
C11 C12 1.529(2) . ?
C12 N1 1.462(2) . ?
C12 H2A 0.9700 . ?
C12 H2B 0.9700 . ?
C9 N1 1.395(2) . ?
C9 C8 1.402(3) . ?
C9 C10 1.411(2) . ?
C8 C7 1.377(3) . ?
C8 H4 0.9300 . ?
C7 C6 1.392(3) . ?
C7 H5 0.9300 . ?
C6 C5 1.371(3) . ?
C6 H6 0.9300 . ?
C5 C10 1.414(2) . ?
C5 H7 0.9300 . ?
C10 C4 1.440(3) . ?
C4 C3 1.354(2) . ?
C4 C13 1.497(2) . ?
C13 H10A 0.9600 . ?
C13 H10B 0.9600 . ?
C13 H10C 0.9600 . ?
C3 C2 1.435(2) . ?
C3 H11 0.9300 . ?
C2 O3 1.259(2) . ?
C2 N1 1.368(2) . ?
C14 C15 1.390(3) . ?
C14 C19 1.392(2) . ?
C14 Sn1 2.1380(17) . ?
C15 C16 1.391(3) . ?
C15 H14 0.9300 . ?
C16 C17 1.384(3) . ?
C16 H15 0.9300 . ?
C17 C18 1.383(3) . ?
C17 H16 0.9300 . ?
C18 C19 1.390(3) . ?
C18 H17 0.9300 . ?
C19 H18 0.9300 . ?
C20 C25 1.392(3) . ?
C20 C21 1.394(2) . ?
C20 Sn1 2.1147(18) . ?
C21 C22 1.386(3) . ?
C21 H20 0.9300 . ?
C22 C23 1.377(3) . ?
C22 H21 0.9300 . ?
C23 C24 1.378(3) . ?
C23 H22 0.9300 . ?
C24 C25 1.389(3) . ?
C24 H23 0.9300 . ?
C25 H24 0.9300 . ?
C26 C31 1.390(3) . ?
C26 C27 1.393(3) . ?
C26 Sn1 2.1307(17) . ?
C27 C28 1.393(2) . ?
C27 H26 0.9300 . ?
C28 C29 1.388(3) . ?
C28 H27 0.9300 . ?
C29 C30 1.383(3) . ?
C29 H28 0.9300 . ?
C30 C31 1.389(3) . ?
C30 H29 0.9300 . ?
C31 H30 0.9300 . ?
O1 Sn1 2.1374(12) . ?
O3 Sn1 2.4101(12) 2_646 ?
Sn1 O3 2.4101(12) 2_656 ?

loop_
_geom_torsion_atom_site_label_1
_geom_torsion_atom_site_label_2
_geom_torsion_atom_site_label_3
_geom_torsion_atom_site_label_4
_geom_torsion
_geom_torsion_site_symmetry_1
_geom_torsion_site_symmetry_2
_geom_torsion_site_symmetry_3
_geom_torsion_site_symmetry_4
_geom_torsion_publ_flag
O2 C11 C12 N1 170.45(15) . . . . ?
O1 C11 C12 N1 -11.5(2) . . . . ?
N1 C9 C8 C7 179.56(17) . . . . ?
C10 C9 C8 C7 0.2(3) . . . . ?
C9 C8 C7 C6 -0.3(3) . . . . ?
C8 C7 C6 C5 0.3(3) . . . . ?
C7 C6 C5 C10 -0.2(3) . . . . ?
N1 C9 C10 C5 -179.39(16) . . . . ?
C8 C9 C10 C5 0.0(3) . . . . ?
N1 C9 C10 C4 -0.4(2) . . . . ?
C8 C9 C10 C4 179.00(16) . . . . ?
C6 C5 C10 C9 0.0(3) . . . . ?
C6 C5 C10 C4 -178.98(17) . . . . ?
C9 C10 C4 C3 3.0(3) . . . . ?
C5 C10 C4 C3 -178.01(17) . . . . ?
C9 C10 C4 C13 -174.89(16) . . . . ?
C5 C10 C4 C13 4.1(3) . . . . ?
C10 C4 C3 C2 -3.5(3) . . . . ?
C13 C4 C3 C2 174.44(17) . . . . ?
C4 C3 C2 O3 -178.81(17) . . . . ?
C4 C3 C2 N1 1.2(3) . . . . ?
C19 C14 C15 C16 -0.7(3) . . . . ?
Sn1 C14 C15 C16 172.77(14) . . . . ?
C14 C15 C16 C17 0.4(3) . . . . ?
C15 C16 C17 C18 0.2(3) . . . . ?
C16 C17 C18 C19 -0.7(3) . . . . ?
C17 C18 C19 C14 0.4(3) . . . . ?
C15 C14 C19 C18 0.2(3) . . . . ?
Sn1 C14 C19 C18 -173.11(13) . . . . ?
C25 C20 C21 C22 -1.1(3) . . . . ?
Sn1 C20 C21 C22 175.04(15) . . . . ?
C20 C21 C22 C23 0.9(3) . . . . ?
C21 C22 C23 C24 0.1(3) . . . . ?
C22 C23 C24 C25 -0.9(3) . . . . ?
C23 C24 C25 C20 0.8(3) . . . . ?
C21 C20 C25 C24 0.2(3) . . . . ?
Sn1 C20 C25 C24 -175.93(15) . . . . ?
C31 C26 C27 C28 -1.0(3) . . . . ?
Sn1 C26 C27 C28 173.26(14) . . . . ?
C26 C27 C28 C29 0.5(3) . . . . ?
C27 C28 C29 C30 0.6(3) . . . . ?
C28 C29 C30 C31 -1.1(3) . . . . ?
C29 C30 C31 C26 0.5(3) . . . . ?
C27 C26 C31 C30 0.5(3) . . . . ?
Sn1 C26 C31 C30 -173.81(15) . . . . ?
O3 C2 N1 C9 -178.36(16) . . . . ?
C3 C2 N1 C9 1.6(2) . . . . ?
O3 C2 N1 C12 5.6(2) . . . . ?
C3 C2 N1 C12 -174.39(15) . . . . ?
C8 C9 N1 C2 178.63(16) . . . . ?
C10 C9 N1 C2 -2.0(2) . . . . ?
C8 C9 N1 C12 -5.4(2) . . . . ?
C10 C9 N1 C12 174.00(15) . . . . ?
C11 C12 N1 C2 109.72(18) . . . . ?
C11 C12 N1 C9 -66.4(2) . . . . ?
O2 C11 O1 Sn1 -13.2(3) . . . . ?
C12 C11 O1 Sn1 168.96(11) . . . . ?
N1 C2 O3 Sn1 -143.62(13) . . . 2_646 ?
C3 C2 O3 Sn1 36.4(2) . . . 2_646 ?
